data_4135449
loop_
_publ_author_name
'Bhowal, Rohit'
'Balaraman, Anina Anju'
'Ghosh, Manasi'
'Dutta, Soma'
'Dey, Krishna Kishor'
'Chopra, Deepak'

_publ_section_title
;
 Probing Atomistic Behavior To Unravel Dielectric Phenomena in Charge
 Transfer Cocrystals
;
_journal_name_full 'Journal of the American Chemical Society'
_journal_paper_doi 10.1021/jacs.0c11459
_journal_year 2020
_chemical_formula_moiety 'C24 H21 N3, 2(C10 H2 N4)'
_chemical_formula_sum 'C44 H25 N11'
_chemical_formula_weight 707.75
_space_group_crystal_system triclinic
_space_group_IT_number 2
_space_group_name_Hall '-P 1'
_space_group_name_H-M_alt 'P -1'
_atom_sites_solution_hydrogens difmap
_audit_creation_date 2020-10-21
_audit_creation_method
;
Olex2 1.3
(compiled 2020.02.04 svn.rd84adfe8 for OlexSys, GUI svn.r6032)
;
_cell_angle_alpha 80.665(3)
_cell_angle_beta 78.924(2)
_cell_angle_gamma 73.940(3)
_cell_formula_units_Z 2
_cell_length_a 8.3762(4)
_cell_length_b 12.8002(6)
_cell_length_c 17.1060(8)
_cell_measurement_reflns_used 7332
_cell_measurement_temperature 100.15
_cell_measurement_theta_max 30.04
_cell_measurement_theta_min 2.44
_cell_volume 1718.04(14)
_computing_cell_refinement 'SAINT v8.37A (Bruker, 2015)'
_computing_data_reduction 'SAINT v8.37A (Bruker, 2015)'
_computing_molecular_graphics 'Olex2 1.3 (Dolomanov et al., 2009)'
_computing_publication_material 'Olex2 1.3 (Dolomanov et al., 2009)'
_computing_structure_refinement 'XL  (Sheldrick, 2008)'
_computing_structure_solution 'SHELXT 2014/5 (Sheldrick, 2014)'
_diffrn_ambient_temperature 100.15
_diffrn_measured_fraction_theta_full 0.997
_diffrn_measured_fraction_theta_max 0.990
_diffrn_measurement_device_type 'Bruker APEX-II CCD'
_diffrn_measurement_method '\f and \w scans'
_diffrn_radiation_type MoK\a
_diffrn_radiation_wavelength 0.71073
_diffrn_reflns_av_R_equivalents 0.0452
_diffrn_reflns_av_unetI/netI 0.0460
_diffrn_reflns_Laue_measured_fraction_full 0.997
_diffrn_reflns_Laue_measured_fraction_max 0.990
_diffrn_reflns_limit_h_max 11
_diffrn_reflns_limit_h_min -11
_diffrn_reflns_limit_k_max 17
_diffrn_reflns_limit_k_min -17
_diffrn_reflns_limit_l_max 22
_diffrn_reflns_limit_l_min -23
_diffrn_reflns_number 36866
_diffrn_reflns_point_group_measured_fraction_full 0.997
_diffrn_reflns_point_group_measured_fraction_max 0.990
_diffrn_reflns_theta_full 25.242
_diffrn_reflns_theta_max 29.574
_diffrn_reflns_theta_min 1.949
_diffrn_source_current 30.0
_diffrn_source_power 1.5
_diffrn_source_voltage 50.0
_diffrn_standards_number 0
_exptl_absorpt_coefficient_mu 0.086
_exptl_absorpt_correction_T_max 0.7460
_exptl_absorpt_correction_T_min 0.6826
_exptl_absorpt_correction_type multi-scan
_exptl_absorpt_process_details
;
SADABS-2014/5 (Bruker,2014/5) was used for absorption correction.
wR2(int) was 0.0662 before and 0.0536 after correction.
The Ratio of minimum to maximum transmission is 0.9150.
The \l/2 correction factor is 0.00150.
;
_exptl_crystal_colour 'clear dark orange'
_exptl_crystal_colour_lustre clear
_exptl_crystal_colour_modifier dark
_exptl_crystal_colour_primary orange
_exptl_crystal_density_diffrn 1.368
_exptl_crystal_description needle
_exptl_crystal_F_000 732
_exptl_crystal_size_max 0.41
_exptl_crystal_size_mid 0.22
_exptl_crystal_size_min 0.13
_refine_diff_density_max 0.424
_refine_diff_density_min -0.272
_refine_diff_density_rms 0.059
_refine_ls_extinction_method none
_refine_ls_goodness_of_fit_ref 1.019
_refine_ls_hydrogen_treatment refall
_refine_ls_matrix_type full
_refine_ls_number_parameters 596
_refine_ls_number_reflns 9553
_refine_ls_number_restraints 0
_refine_ls_restrained_S_all 1.019
_refine_ls_R_factor_all 0.0665
_refine_ls_R_factor_gt 0.0491
_refine_ls_shift/su_max 0.001
_refine_ls_shift/su_mean 0.000
_refine_ls_structure_factor_coef Fsqd
_refine_ls_weighting_details 'w=1/[\s^2^(Fo^2^)+(0.0858P)^2^+0.1294P] where P=(Fo^2^+2Fc^2^)/3'
_refine_ls_weighting_scheme calc
_refine_ls_wR_factor_gt 0.1321
_refine_ls_wR_factor_ref 0.1449
_reflns_Friedel_coverage 0.000
_reflns_number_gt 7307
_reflns_number_total 9553
_reflns_threshold_expression 'I > 2\s(I)'
_cod_data_source_file CC3_100K.cif
_cod_data_source_block cc3_100k
_cod_database_code 4135449
_shelx_shelxl_version_number 2018/3
_shelx_space_group_comment
;
The symmetry employed for this shelxl refinement is uniquely defined
by the following loop, which should always be used as a source of
symmetry information in preference to the above space-group names.
They are only intended as comments.
;
_shelx_estimated_absorpt_t_max 0.989
_shelx_estimated_absorpt_t_min 0.966
_olex2_refinement_description
;
;
_olex2_submission_special_instructions 'No special instructions were received'

loop_
_space_group_symop_operation_xyz
'x, y, z'
'-x, -y, -z'

loop_
_atom_site_label
_atom_site_type_symbol
_atom_site_fract_x
_atom_site_fract_y
_atom_site_fract_z
_atom_site_U_iso_or_equiv
_atom_site_adp_type
_atom_site_occupancy
_atom_site_site_symmetry_order
_atom_site_calc_flag
_atom_site_refinement_flags_posn
_atom_site_refinement_flags_adp
_atom_site_refinement_flags_occupancy
_atom_site_disorder_assembly
_atom_site_disorder_group
N1 N 1.02823(16) 1.22484(10) -0.00856(7) 0.0219(2) Uani 1 1 d . . . . .
H1A H 0.929(2) 1.2738(16) -0.0225(11) 0.043(5) Uiso 1 1 d . . . . .
H1B H 1.110(2) 1.2041(15) -0.0515(11) 0.038(5) Uiso 1 1 d . . . . .
N2 N 1.45606(15) 0.24426(10) 0.26845(8) 0.0221(2) Uani 1 1 d . . . . .
H2A H 1.563(2) 0.2470(15) 0.2488(11) 0.040(5) Uiso 1 1 d . . . . .
H2B H 1.449(2) 0.1983(16) 0.3146(12) 0.039(5) Uiso 1 1 d . . . . .
N3 N 0.22422(15) 0.88189(12) 0.60855(8) 0.0277(3) Uani 1 1 d . . . . .
H3A H 0.199(2) 0.8180(17) 0.6376(12) 0.046(6) Uiso 1 1 d . . . . .
H3B H 0.140(2) 0.9357(16) 0.5926(11) 0.036(5) Uiso 1 1 d . . . . .
N4 N 1.60689(14) 0.27658(9) -0.06148(7) 0.0238(3) Uani 1 1 d . . . . .
N5 N 1.29906(14) 0.56864(9) -0.05200(7) 0.0238(3) Uani 1 1 d . . . . .
N6 N 0.78154(14) 0.36067(10) 0.26422(7) 0.0248(3) Uani 1 1 d . . . . .
N7 N 1.12423(15) 0.08893(10) 0.28093(7) 0.0267(3) Uani 1 1 d . . . . .
N8 N 1.50743(15) 0.93460(10) 0.14143(8) 0.0286(3) Uani 1 1 d . . . . .
N9 N 1.76520(14) 0.62824(10) 0.15211(7) 0.0225(2) Uani 1 1 d . . . . .
N10 N 1.27877(16) 0.52638(11) 0.52163(8) 0.0312(3) Uani 1 1 d . . . . .
N11 N 0.99337(15) 0.82207(12) 0.49253(8) 0.0319(3) Uani 1 1 d . . . . .
C1 C 0.92523(14) 0.86560(10) 0.22448(7) 0.0144(2) Uani 1 1 d . . . . .
C2 C 1.02406(14) 0.75839(10) 0.21822(7) 0.0145(2) Uani 1 1 d . . . . .
H2 H 1.1114(18) 0.7448(13) 0.1698(9) 0.020(4) Uiso 1 1 d . . . . .
C3 C 1.00177(14) 0.67196(10) 0.27727(7) 0.0135(2) Uani 1 1 d . . . . .
C4 C 0.87030(14) 0.69392(10) 0.34151(7) 0.0150(2) Uani 1 1 d . . . . .
H4 H 0.8534(19) 0.6339(13) 0.3812(9) 0.021(4) Uiso 1 1 d . . . . .
C5 C 0.76727(14) 0.79965(10) 0.34915(7) 0.0143(2) Uani 1 1 d . . . . .
C6 C 0.80047(15) 0.88482(10) 0.29166(7) 0.0156(2) Uani 1 1 d . . . . .
H6 H 0.7364(18) 0.9616(13) 0.2985(9) 0.020(4) Uiso 1 1 d . . . . .
C7 C 0.95127(15) 0.95846(10) 0.16319(7) 0.0152(2) Uani 1 1 d . . . . .
C8 C 1.10300(15) 0.95232(10) 0.11051(8) 0.0165(2) Uani 1 1 d . . . . .
H8 H 1.1965(17) 0.8856(12) 0.1155(8) 0.012(3) Uiso 1 1 d . . . . .
C9 C 1.12799(15) 1.03890(11) 0.05367(8) 0.0180(3) Uani 1 1 d . . . . .
H9 H 1.234(2) 1.0340(13) 0.0167(10) 0.022(4) Uiso 1 1 d . . . . .
C10 C 1.00148(16) 1.13586(10) 0.04687(7) 0.0173(2) Uani 1 1 d . . . . .
C11 C 0.84987(16) 1.14346(11) 0.09949(8) 0.0182(3) Uani 1 1 d . . . . .
H11 H 0.7590(19) 1.2127(13) 0.0976(9) 0.023(4) Uiso 1 1 d . . . . .
C12 C 0.82532(15) 1.05601(10) 0.15565(8) 0.0178(3) Uani 1 1 d . . . . .
H12 H 0.7130(18) 1.0629(12) 0.1907(9) 0.016(4) Uiso 1 1 d . . . . .
C13 C 1.11569(14) 0.55961(10) 0.27358(7) 0.0140(2) Uani 1 1 d . . . . .
C14 C 1.08462(15) 0.46926(11) 0.32659(8) 0.0180(3) Uani 1 1 d . . . . .
H14 H 0.982(2) 0.4766(14) 0.3646(10) 0.028(4) Uiso 1 1 d . . . . .
C15 C 1.19592(16) 0.36643(11) 0.32631(8) 0.0191(3) Uani 1 1 d . . . . .
H15 H 1.1715(19) 0.3047(13) 0.3634(10) 0.022(4) Uiso 1 1 d . . . . .
C16 C 1.34635(15) 0.34891(10) 0.27181(8) 0.0176(3) Uani 1 1 d . . . . .
C17 C 1.37868(15) 0.43753(10) 0.21819(8) 0.0172(2) Uani 1 1 d . . . . .
H17 H 1.484(2) 0.4267(13) 0.1781(10) 0.024(4) Uiso 1 1 d . . . . .
C18 C 1.26620(15) 0.53988(11) 0.21888(8) 0.0160(2) Uani 1 1 d . . . . .
H18 H 1.2970(19) 0.5998(13) 0.1821(10) 0.023(4) Uiso 1 1 d . . . . .
C19 C 0.62590(14) 0.82119(10) 0.41642(7) 0.0158(2) Uani 1 1 d . . . . .
C20 C 0.61133(16) 0.74425(11) 0.48369(8) 0.0193(3) Uani 1 1 d . . . . .
H20 H 0.700(2) 0.6750(15) 0.4901(11) 0.036(5) Uiso 1 1 d . . . . .
C21 C 0.47625(17) 0.76233(12) 0.54509(8) 0.0211(3) Uani 1 1 d . . . . .
H21 H 0.470(2) 0.7063(14) 0.5903(10) 0.030(4) Uiso 1 1 d . . . . .
C22 C 0.35101(16) 0.86075(12) 0.54307(8) 0.0205(3) Uani 1 1 d . . . . .
C23 C 0.36301(16) 0.93864(12) 0.47629(8) 0.0212(3) Uani 1 1 d . . . . .
H23 H 0.275(2) 1.0086(14) 0.4713(10) 0.030(4) Uiso 1 1 d . . . . .
C24 C 0.49709(15) 0.91862(11) 0.41430(8) 0.0184(3) Uani 1 1 d . . . . .
H24 H 0.498(2) 0.9751(14) 0.3692(10) 0.028(4) Uiso 1 1 d . . . . .
C25 C 1.31873(15) 0.21794(10) 0.10673(8) 0.0161(2) Uani 1 1 d . . . . .
H25 H 1.3994(19) 0.1465(13) 0.1086(9) 0.020(4) Uiso 1 1 d . . . . .
C26 C 1.34644(14) 0.30315(10) 0.04905(7) 0.0144(2) Uani 1 1 d . . . . .
C27 C 1.23195(14) 0.40704(10) 0.04882(7) 0.0142(2) Uani 1 1 d . . . . .
C28 C 1.08507(14) 0.42447(10) 0.10416(8) 0.0156(2) Uani 1 1 d . . . . .
H28 H 1.0074(19) 0.4978(13) 0.1028(9) 0.019(4) Uiso 1 1 d . . . . .
C29 C 1.05496(14) 0.33809(10) 0.16091(7) 0.0155(2) Uani 1 1 d . . . . .
C30 C 1.17364(15) 0.23620(10) 0.16339(7) 0.0154(2) Uani 1 1 d . . . . .
C31 C 1.49274(15) 0.28668(10) -0.01175(7) 0.0161(2) Uani 1 1 d . . . . .
C32 C 1.26921(15) 0.49654(10) -0.00777(8) 0.0164(2) Uani 1 1 d . . . . .
C33 C 0.90253(15) 0.35221(10) 0.21828(8) 0.0179(3) Uani 1 1 d . . . . .
C34 C 1.14669(15) 0.15185(11) 0.22738(8) 0.0192(3) Uani 1 1 d . . . . .
C35 C 1.28377(15) 0.83020(11) 0.31661(8) 0.0192(3) Uani 1 1 d . . . . .
H35 H 1.218(2) 0.9040(14) 0.3110(9) 0.024(4) Uiso 1 1 d . . . . .
C36 C 1.42308(15) 0.79575(10) 0.25925(8) 0.0170(2) Uani 1 1 d . . . . .
C37 C 1.52214(15) 0.68752(10) 0.26690(7) 0.0153(2) Uani 1 1 d . . . . .
C38 C 1.48586(15) 0.61460(11) 0.33332(8) 0.0172(2) Uani 1 1 d . . . . .
H38 H 1.5526(19) 0.5414(14) 0.3411(9) 0.022(4) Uiso 1 1 d . . . . .
C39 C 1.34934(15) 0.65056(10) 0.39191(8) 0.0176(3) Uani 1 1 d . . . . .
C40 C 1.24654(15) 0.75763(11) 0.38286(8) 0.0182(3) Uani 1 1 d . . . . .
C41 C 1.46938(15) 0.87301(11) 0.19312(8) 0.0197(3) Uani 1 1 d . . . . .
C42 C 1.65983(15) 0.65263(10) 0.20454(8) 0.0174(2) Uani 1 1 d . . . . .
C43 C 1.31139(16) 0.57922(11) 0.46325(8) 0.0218(3) Uani 1 1 d . . . . .
C44 C 1.10535(16) 0.79380(11) 0.44346(8) 0.0222(3) Uani 1 1 d . . . . .

loop_
_atom_site_aniso_label
_atom_site_aniso_U_11
_atom_site_aniso_U_22
_atom_site_aniso_U_33
_atom_site_aniso_U_23
_atom_site_aniso_U_13
_atom_site_aniso_U_12
N1 0.0277(6) 0.0178(6) 0.0193(6) 0.0019(5) -0.0020(5) -0.0080(5)
N2 0.0211(5) 0.0169(6) 0.0248(6) -0.0036(5) -0.0035(5) 0.0012(4)
N3 0.0228(6) 0.0367(8) 0.0222(6) -0.0126(6) 0.0084(5) -0.0078(5)
N4 0.0221(5) 0.0193(6) 0.0232(6) -0.0006(5) 0.0033(5) 0.0000(4)
N5 0.0256(6) 0.0180(6) 0.0238(6) -0.0016(5) 0.0018(5) -0.0032(4)
N6 0.0193(5) 0.0272(6) 0.0243(6) -0.0012(5) 0.0021(4) -0.0046(5)
N7 0.0285(6) 0.0188(6) 0.0256(6) 0.0012(5) 0.0052(5) -0.0026(5)
N8 0.0293(6) 0.0254(6) 0.0309(7) 0.0048(5) -0.0090(5) -0.0082(5)
N9 0.0215(5) 0.0228(6) 0.0205(6) -0.0031(5) -0.0010(4) -0.0024(4)
N10 0.0327(6) 0.0264(7) 0.0272(7) -0.0005(5) 0.0074(5) -0.0054(5)
N11 0.0198(6) 0.0435(8) 0.0327(7) -0.0165(6) -0.0002(5) -0.0042(5)
C1 0.0135(5) 0.0147(6) 0.0156(6) -0.0026(5) -0.0018(4) -0.0042(4)
C2 0.0134(5) 0.0152(6) 0.0145(6) -0.0035(5) -0.0001(4) -0.0032(4)
C3 0.0133(5) 0.0142(6) 0.0136(5) -0.0038(4) -0.0019(4) -0.0034(4)
C4 0.0148(5) 0.0155(6) 0.0141(6) -0.0021(5) 0.0002(4) -0.0042(4)
C5 0.0126(5) 0.0180(6) 0.0127(5) -0.0048(5) 0.0000(4) -0.0042(4)
C6 0.0149(5) 0.0148(6) 0.0161(6) -0.0038(5) -0.0006(4) -0.0022(4)
C7 0.0163(5) 0.0144(6) 0.0151(6) -0.0033(5) -0.0013(4) -0.0044(4)
C8 0.0168(5) 0.0157(6) 0.0165(6) -0.0031(5) 0.0000(4) -0.0043(5)
C9 0.0188(6) 0.0178(6) 0.0176(6) -0.0032(5) 0.0009(5) -0.0071(5)
C10 0.0230(6) 0.0166(6) 0.0148(6) -0.0015(5) -0.0035(5) -0.0087(5)
C11 0.0189(6) 0.0156(6) 0.0188(6) -0.0017(5) -0.0033(5) -0.0022(5)
C12 0.0170(5) 0.0165(6) 0.0183(6) -0.0022(5) -0.0007(5) -0.0029(5)
C13 0.0133(5) 0.0149(6) 0.0137(5) -0.0028(5) -0.0012(4) -0.0032(4)
C14 0.0173(5) 0.0175(6) 0.0168(6) -0.0027(5) 0.0025(5) -0.0035(5)
C15 0.0219(6) 0.0157(6) 0.0175(6) 0.0007(5) -0.0012(5) -0.0040(5)
C16 0.0177(5) 0.0170(6) 0.0181(6) -0.0049(5) -0.0051(5) -0.0015(5)
C17 0.0144(5) 0.0193(6) 0.0170(6) -0.0045(5) -0.0006(4) -0.0026(5)
C18 0.0151(5) 0.0168(6) 0.0159(6) -0.0021(5) -0.0006(4) -0.0047(4)
C19 0.0145(5) 0.0180(6) 0.0155(6) -0.0060(5) 0.0002(4) -0.0046(4)
C20 0.0195(6) 0.0202(6) 0.0173(6) -0.0051(5) 0.0011(5) -0.0043(5)
C21 0.0243(6) 0.0244(7) 0.0150(6) -0.0047(5) 0.0027(5) -0.0093(5)
C22 0.0173(6) 0.0282(7) 0.0184(6) -0.0107(5) 0.0033(5) -0.0093(5)
C23 0.0165(6) 0.0227(7) 0.0239(7) -0.0097(5) 0.0009(5) -0.0031(5)
C24 0.0172(5) 0.0181(6) 0.0188(6) -0.0039(5) 0.0006(5) -0.0041(5)
C25 0.0165(5) 0.0138(6) 0.0168(6) -0.0024(5) -0.0014(4) -0.0021(4)
C26 0.0131(5) 0.0149(6) 0.0145(6) -0.0033(5) -0.0008(4) -0.0025(4)
C27 0.0148(5) 0.0143(6) 0.0136(5) -0.0012(4) -0.0017(4) -0.0042(4)
C28 0.0138(5) 0.0157(6) 0.0166(6) -0.0028(5) -0.0018(4) -0.0026(4)
C29 0.0135(5) 0.0169(6) 0.0158(6) -0.0038(5) -0.0002(4) -0.0039(4)
C30 0.0166(5) 0.0144(6) 0.0148(6) -0.0015(5) -0.0005(4) -0.0049(4)
C31 0.0167(5) 0.0124(6) 0.0169(6) -0.0008(5) -0.0017(4) -0.0008(4)
C32 0.0154(5) 0.0156(6) 0.0166(6) -0.0041(5) -0.0002(4) -0.0015(4)
C33 0.0161(5) 0.0167(6) 0.0199(6) -0.0015(5) -0.0016(5) -0.0037(4)
C34 0.0180(6) 0.0166(6) 0.0200(6) -0.0026(5) 0.0015(5) -0.0024(5)
C35 0.0176(6) 0.0164(6) 0.0232(7) -0.0053(5) -0.0041(5) -0.0013(5)
C36 0.0176(5) 0.0161(6) 0.0186(6) -0.0018(5) -0.0060(5) -0.0046(5)
C37 0.0149(5) 0.0165(6) 0.0150(6) -0.0037(5) -0.0018(4) -0.0039(4)
C38 0.0181(5) 0.0162(6) 0.0169(6) -0.0029(5) -0.0024(5) -0.0030(5)
C39 0.0173(5) 0.0184(6) 0.0176(6) -0.0024(5) -0.0020(5) -0.0059(5)
C40 0.0152(5) 0.0214(6) 0.0190(6) -0.0066(5) -0.0025(5) -0.0038(5)
C41 0.0183(6) 0.0170(6) 0.0237(7) -0.0016(5) -0.0064(5) -0.0029(5)
C42 0.0192(6) 0.0159(6) 0.0165(6) -0.0007(5) -0.0047(5) -0.0025(5)
C43 0.0208(6) 0.0205(7) 0.0215(7) -0.0035(5) 0.0026(5) -0.0044(5)
C44 0.0167(6) 0.0257(7) 0.0248(7) -0.0072(6) -0.0028(5) -0.0041(5)

loop_
_atom_type_symbol
_atom_type_description
_atom_type_scat_dispersion_real
_atom_type_scat_dispersion_imag
_atom_type_scat_source
C C 0.0033 0.0016 'International Tables Vol C Tables 4.2.6.8 and 6.1.1.4'
H H 0.0000 0.0000 'International Tables Vol C Tables 4.2.6.8 and 6.1.1.4'
N N 0.0061 0.0033 'International Tables Vol C Tables 4.2.6.8 and 6.1.1.4'

loop_
_geom_angle_atom_site_label_1
_geom_angle_atom_site_label_2
_geom_angle_atom_site_label_3
_geom_angle
_geom_angle_site_symmetry_1
_geom_angle_site_symmetry_3
_geom_angle_publ_flag
H1A N1 H1B 114.6(16) . . ?
C10 N1 H1A 113.9(12) . . ?
C10 N1 H1B 112.7(12) . . ?
H2A N2 H2B 111.9(16) . . ?
C16 N2 H2A 112.1(12) . . ?
C16 N2 H2B 115.0(12) . . ?
H3A N3 H3B 117.9(17) . . ?
C22 N3 H3A 113.0(12) . . ?
C22 N3 H3B 108.5(12) . . ?
C2 C1 C7 122.09(10) . . ?
C6 C1 C2 118.22(11) . . ?
C6 C1 C7 119.67(10) . . ?
C1 C2 H2 118.0(9) . . ?
C3 C2 C1 121.74(11) . . ?
C3 C2 H2 120.3(9) . . ?
C2 C3 C4 118.08(11) . . ?
C2 C3 C13 121.58(10) . . ?
C4 C3 C13 120.33(11) . . ?
C3 C4 H4 117.8(9) . . ?
C5 C4 C3 121.74(11) . . ?
C5 C4 H4 120.4(9) . . ?
C4 C5 C19 121.13(11) . . ?
C6 C5 C4 118.35(10) . . ?
C6 C5 C19 120.52(11) . . ?
C1 C6 H6 118.4(9) . . ?
C5 C6 C1 121.67(11) . . ?
C5 C6 H6 119.9(9) . . ?
C8 C7 C1 121.49(11) . . ?
C12 C7 C1 121.50(10) . . ?
C12 C7 C8 117.01(11) . . ?
C7 C8 H8 119.2(8) . . ?
C9 C8 C7 121.63(11) . . ?
C9 C8 H8 119.1(8) . . ?
C8 C9 H9 121.3(9) . . ?
C8 C9 C10 120.80(11) . . ?
C10 C9 H9 117.9(9) . . ?
C9 C10 N1 120.98(11) . . ?
C9 C10 C11 118.19(11) . . ?
C11 C10 N1 120.77(12) . . ?
C10 C11 H11 120.0(9) . . ?
C12 C11 C10 120.61(11) . . ?
C12 C11 H11 119.4(9) . . ?
C7 C12 H12 119.7(8) . . ?
C11 C12 C7 121.74(11) . . ?
C11 C12 H12 118.5(8) . . ?
C14 C13 C3 122.55(10) . . ?
C14 C13 C18 116.05(11) . . ?
C18 C13 C3 121.32(11) . . ?
C13 C14 H14 120.3(10) . . ?
C15 C14 C13 122.42(11) . . ?
C15 C14 H14 117.2(10) . . ?
C14 C15 H15 121.1(9) . . ?
C14 C15 C16 120.55(12) . . ?
C16 C15 H15 118.4(9) . . ?
N2 C16 C15 121.04(12) . . ?
C17 C16 N2 121.03(11) . . ?
C17 C16 C15 117.84(11) . . ?
C16 C17 H17 119.3(9) . . ?
C18 C17 C16 121.08(11) . . ?
C18 C17 H17 119.6(9) . . ?
C13 C18 H18 120.0(9) . . ?
C17 C18 C13 122.04(12) . . ?
C17 C18 H18 117.9(9) . . ?
C20 C19 C5 121.69(11) . . ?
C20 C19 C24 116.78(11) . . ?
C24 C19 C5 121.50(11) . . ?
C19 C20 H20 121.0(10) . . ?
C21 C20 C19 121.83(12) . . ?
C21 C20 H20 117.2(10) . . ?
C20 C21 H21 119.2(10) . . ?
C20 C21 C22 120.75(13) . . ?
C22 C21 H21 120.1(10) . . ?
N3 C22 C21 120.08(13) . . ?
N3 C22 C23 121.51(13) . . ?
C23 C22 C21 118.30(11) . . ?
C22 C23 H23 121.2(10) . . ?
C24 C23 C22 120.41(12) . . ?
C24 C23 H23 118.3(10) . . ?
C19 C24 H24 121.2(10) . . ?
C23 C24 C19 121.89(12) . . ?
C23 C24 H24 116.9(10) . . ?
C26 C25 H25 121.3(9) . . ?
C26 C25 C30 118.76(11) . . ?
C30 C25 H25 119.9(9) . . ?
C25 C26 C27 120.69(11) . . ?
C25 C26 C31 120.40(10) . . ?
C27 C26 C31 118.91(11) . . ?
C26 C27 C32 119.83(10) . . ?
C28 C27 C26 120.47(11) . . ?
C28 C27 C32 119.68(11) . . ?
C27 C28 H28 118.9(9) . . ?
C27 C28 C29 118.85(11) . . ?
C29 C28 H28 122.3(9) . . ?
C28 C29 C30 120.40(11) . . ?
C28 C29 C33 120.54(11) . . ?
C30 C29 C33 119.06(11) . . ?
C25 C30 C29 120.71(11) . . ?
C25 C30 C34 120.15(11) . . ?
C29 C30 C34 119.10(11) . . ?
N4 C31 C26 177.85(13) . . ?
N5 C32 C27 179.02(14) . . ?
N6 C33 C29 178.28(13) . . ?
N7 C34 C30 176.34(14) . . ?
C36 C35 H35 119.4(10) . . ?
C40 C35 H35 121.1(10) . . ?
C40 C35 C36 119.42(12) . . ?
C35 C36 C37 120.33(12) . . ?
C35 C36 C41 119.67(11) . . ?
C37 C36 C41 119.96(11) . . ?
C36 C37 C42 119.08(11) . . ?
C38 C37 C36 120.46(11) . . ?
C38 C37 C42 120.45(11) . . ?
C37 C38 H38 122.5(9) . . ?
C37 C38 C39 118.95(11) . . ?
C39 C38 H38 118.5(9) . . ?
C38 C39 C40 120.60(12) . . ?
C38 C39 C43 120.81(11) . . ?
C40 C39 C43 118.58(11) . . ?
C35 C40 C39 120.16(11) . . ?
C35 C40 C44 119.62(12) . . ?
C39 C40 C44 120.19(12) . . ?
N8 C41 C36 178.99(14) . . ?
N9 C42 C37 176.63(13) . . ?
N10 C43 C39 177.10(14) . . ?
N11 C44 C40 179.29(16) . . ?

loop_
_geom_bond_atom_site_label_1
_geom_bond_atom_site_label_2
_geom_bond_distance
_geom_bond_site_symmetry_2
_geom_bond_publ_flag
N1 H1A 0.94(2) . ?
N1 H1B 0.921(19) . ?
N1 C10 1.3985(16) . ?
N2 H2A 0.903(19) . ?
N2 H2B 0.91(2) . ?
N2 C16 1.4021(16) . ?
N3 H3A 0.94(2) . ?
N3 H3B 0.890(19) . ?
N3 C22 1.3921(16) . ?
N4 C31 1.1443(16) . ?
N5 C32 1.1468(16) . ?
N6 C33 1.1476(16) . ?
N7 C34 1.1407(17) . ?
N8 C41 1.1443(17) . ?
N9 C42 1.1466(16) . ?
N10 C43 1.1435(18) . ?
N11 C44 1.1504(17) . ?
C1 C2 1.4018(17) . ?
C1 C6 1.4004(16) . ?
C1 C7 1.4868(17) . ?
C2 H2 0.997(15) . ?
C2 C3 1.3995(17) . ?
C3 C4 1.4011(16) . ?
C3 C13 1.4932(16) . ?
C4 H4 0.962(16) . ?
C4 C5 1.4004(17) . ?
C5 C6 1.3956(17) . ?
C5 C19 1.4837(16) . ?
C6 H6 0.994(16) . ?
C7 C8 1.4005(16) . ?
C7 C12 1.4000(17) . ?
C8 H8 0.991(14) . ?
C8 C9 1.3849(17) . ?
C9 H9 0.978(16) . ?
C9 C10 1.3963(18) . ?
C10 C11 1.3975(17) . ?
C11 H11 0.996(16) . ?
C11 C12 1.3860(18) . ?
C12 H12 1.004(14) . ?
C13 C14 1.4011(17) . ?
C13 C18 1.4057(16) . ?
C14 H14 0.968(17) . ?
C14 C15 1.3867(18) . ?
C15 H15 0.973(16) . ?
C15 C16 1.4026(17) . ?
C16 C17 1.3923(18) . ?
C17 H17 0.998(16) . ?
C17 C18 1.3864(17) . ?
C18 H18 0.970(16) . ?
C19 C20 1.3978(18) . ?
C19 C24 1.4059(17) . ?
C20 H20 0.993(18) . ?
C20 C21 1.3836(17) . ?
C21 H21 0.970(17) . ?
C21 C22 1.3991(19) . ?
C22 C23 1.397(2) . ?
C23 H23 0.993(17) . ?
C23 C24 1.3866(17) . ?
C24 H24 0.969(17) . ?
C25 H25 0.975(16) . ?
C25 C26 1.3858(17) . ?
C25 C30 1.3909(16) . ?
C26 C27 1.4080(16) . ?
C26 C31 1.4375(16) . ?
C27 C28 1.3888(16) . ?
C27 C32 1.4383(17) . ?
C28 H28 0.982(16) . ?
C28 C29 1.3931(17) . ?
C29 C30 1.4042(17) . ?
C29 C33 1.4403(16) . ?
C30 C34 1.4393(17) . ?
C35 H35 0.952(17) . ?
C35 C36 1.3909(17) . ?
C35 C40 1.3883(18) . ?
C36 C37 1.4042(17) . ?
C36 C41 1.4453(18) . ?
C37 C38 1.3910(17) . ?
C37 C42 1.4369(17) . ?
C38 H38 0.952(16) . ?
C38 C39 1.3935(17) . ?
C39 C40 1.4048(18) . ?
C39 C43 1.4402(18) . ?
C40 C44 1.4385(17) . ?

loop_
_geom_torsion_atom_site_label_1
_geom_torsion_atom_site_label_2
_geom_torsion_atom_site_label_3
_geom_torsion_atom_site_label_4
_geom_torsion
_geom_torsion_site_symmetry_1
_geom_torsion_site_symmetry_2
_geom_torsion_site_symmetry_3
_geom_torsion_site_symmetry_4
_geom_torsion_publ_flag
N1 C10 C11 C12 -178.43(12) . . . . ?
N2 C16 C17 C18 176.80(12) . . . . ?
N3 C22 C23 C24 175.45(12) . . . . ?
C1 C2 C3 C4 3.64(17) . . . . ?
C1 C2 C3 C13 -175.24(11) . . . . ?
C1 C7 C8 C9 -179.62(11) . . . . ?
C1 C7 C12 C11 178.94(11) . . . . ?
C2 C1 C6 C5 -3.56(17) . . . . ?
C2 C1 C7 C8 -19.94(17) . . . . ?
C2 C1 C7 C12 160.17(12) . . . . ?
C2 C3 C4 C5 -2.60(17) . . . . ?
C2 C3 C13 C14 -172.41(11) . . . . ?
C2 C3 C13 C18 11.12(17) . . . . ?
C3 C4 C5 C6 -1.40(17) . . . . ?
C3 C4 C5 C19 178.49(11) . . . . ?
C3 C13 C14 C15 -175.85(12) . . . . ?
C3 C13 C18 C17 175.69(11) . . . . ?
C4 C3 C13 C14 8.74(18) . . . . ?
C4 C3 C13 C18 -167.74(11) . . . . ?
C4 C5 C6 C1 4.56(17) . . . . ?
C4 C5 C19 C20 14.33(18) . . . . ?
C4 C5 C19 C24 -163.53(12) . . . . ?
C5 C19 C20 C21 -177.45(12) . . . . ?
C5 C19 C24 C23 178.88(11) . . . . ?
C6 C1 C2 C3 -0.65(17) . . . . ?
C6 C1 C7 C8 158.92(12) . . . . ?
C6 C1 C7 C12 -20.97(17) . . . . ?
C6 C5 C19 C20 -165.79(11) . . . . ?
C6 C5 C19 C24 16.35(18) . . . . ?
C7 C1 C2 C3 178.23(11) . . . . ?
C7 C1 C6 C5 177.54(11) . . . . ?
C7 C8 C9 C10 -0.14(19) . . . . ?
C8 C7 C12 C11 -0.95(18) . . . . ?
C8 C9 C10 N1 177.76(11) . . . . ?
C8 C9 C10 C11 0.64(19) . . . . ?
C9 C10 C11 C12 -1.31(18) . . . . ?
C10 C11 C12 C7 1.50(19) . . . . ?
C12 C7 C8 C9 0.27(18) . . . . ?
C13 C3 C4 C5 176.30(11) . . . . ?
C13 C14 C15 C16 -0.1(2) . . . . ?
C14 C13 C18 C17 -1.00(18) . . . . ?
C14 C15 C16 N2 -176.99(12) . . . . ?
C14 C15 C16 C17 -0.48(19) . . . . ?
C15 C16 C17 C18 0.28(18) . . . . ?
C16 C17 C18 C13 0.48(19) . . . . ?
C18 C13 C14 C15 0.80(18) . . . . ?
C19 C5 C6 C1 -175.33(11) . . . . ?
C19 C20 C21 C22 -2.0(2) . . . . ?
C20 C19 C24 C23 0.93(18) . . . . ?
C20 C21 C22 N3 -174.10(12) . . . . ?
C20 C21 C22 C23 2.09(19) . . . . ?
C21 C22 C23 C24 -0.68(19) . . . . ?
C22 C23 C24 C19 -0.8(2) . . . . ?
C24 C19 C20 C21 0.50(18) . . . . ?
C25 C26 C27 C28 -3.07(18) . . . . ?
C25 C26 C27 C32 175.33(11) . . . . ?
C26 C25 C30 C29 1.80(18) . . . . ?
C26 C25 C30 C34 -175.71(11) . . . . ?
C26 C27 C28 C29 1.39(17) . . . . ?
C27 C28 C29 C30 1.83(18) . . . . ?
C27 C28 C29 C33 -178.73(11) . . . . ?
C28 C29 C30 C25 -3.48(19) . . . . ?
C28 C29 C30 C34 174.05(11) . . . . ?
C30 C25 C26 C27 1.44(18) . . . . ?
C30 C25 C26 C31 -178.40(11) . . . . ?
C31 C26 C27 C28 176.76(11) . . . . ?
C31 C26 C27 C32 -4.83(17) . . . . ?
C32 C27 C28 C29 -177.02(11) . . . . ?
C33 C29 C30 C25 177.07(11) . . . . ?
C33 C29 C30 C34 -5.40(18) . . . . ?
C35 C36 C37 C38 -2.33(18) . . . . ?
C35 C36 C37 C42 176.65(11) . . . . ?
C36 C35 C40 C39 0.29(18) . . . . ?
C36 C35 C40 C44 178.26(11) . . . . ?
C36 C37 C38 C39 0.26(18) . . . . ?
C37 C38 C39 C40 2.07(18) . . . . ?
C37 C38 C39 C43 -177.40(11) . . . . ?
C38 C39 C40 C35 -2.37(18) . . . . ?
C38 C39 C40 C44 179.66(11) . . . . ?
C40 C35 C36 C37 2.03(18) . . . . ?
C40 C35 C36 C41 -175.66(11) . . . . ?
C41 C36 C37 C38 175.35(11) . . . . ?
C41 C36 C37 C42 -5.66(17) . . . . ?
C42 C37 C38 C39 -178.71(11) . . . . ?
C43 C39 C40 C35 177.12(11) . . . . ?
C43 C39 C40 C44 -0.85(18) . . . . ?
